data_4342879
loop_
_publ_author_name
'Chorazy, Szymon'
'Arczynski, Miros\/law'
'Nakabayashi, Koji'
'Sieklucka, Barbara'
'Ohkoshi, Shin-Ichi'

_publ_section_title
;
 Visible to Near-Infrared Emission from
 Ln(III)(Bis-oxazoline)-[Mo(V)(CN)8] (Ln = Ce-Yb) Magnetic Coordination
 Polymers Showing Unusual Lanthanide-Dependent Sliding of Cyanido-Bridged
 Layers.
;
_journal_issue 10
_journal_name_full 'Inorganic chemistry'
_journal_page_first 4724
_journal_page_last 4736
_journal_paper_doi 10.1021/acs.inorgchem.5b00040
_journal_volume 54
_journal_year 2015
_chemical_formula_sum 'C26 H25 Mo N14 O7 Sm'
_chemical_formula_weight 891.89
_chemical_name_systematic
;
 ?
;
_space_group_IT_number 14
_symmetry_cell_setting monoclinic
_symmetry_space_group_name_Hall '-P 2yn'
_symmetry_space_group_name_H-M 'P 1 21/n 1'
_atom_sites_solution_hydrogens geom
_atom_sites_solution_primary direct
_atom_sites_solution_secondary difmap
_audit_conform_dict_location ftp://ftp.iucr.org/pub/cif_core.dic
_audit_conform_dict_name cif_core.dic
_audit_conform_dict_version 2.4
_audit_creation_date 2014-10-06T18:46:50-00:00
_audit_creation_method 'WinGX routine CIF_UPDATE'
_cell_angle_alpha 90
_cell_angle_beta 93.215(2)
_cell_angle_gamma 90
_cell_formula_units_Z 4
_cell_length_a 12.5552(6)
_cell_length_b 19.8456(10)
_cell_length_c 13.9555(8)
_cell_measurement_temperature 90(2)
_cell_volume 3471.8(3)
_computing_structure_refinement 'SHELXL-97 (Sheldrick, 1997)'
_computing_structure_solution 'SHELXS-97 (Sheldrick, 1990)'
_diffrn_ambient_temperature 90(2)
_diffrn_measured_fraction_theta_full 0.996
_diffrn_measured_fraction_theta_max 0.996
_diffrn_measurement_device_type 'Rigaku R-AXIS RAPID'
_diffrn_measurement_method \w
_diffrn_radiation_monochromator graphite
_diffrn_radiation_type MoK\a
_diffrn_radiation_wavelength 0.71075
_diffrn_reflns_av_R_equivalents 0.0506
_diffrn_reflns_av_unetI/netI 0.0432
_diffrn_reflns_limit_h_max 16
_diffrn_reflns_limit_h_min -14
_diffrn_reflns_limit_k_max 25
_diffrn_reflns_limit_k_min -25
_diffrn_reflns_limit_l_max 18
_diffrn_reflns_limit_l_min -18
_diffrn_reflns_number 32963
_diffrn_reflns_theta_full 27.43
_diffrn_reflns_theta_max 27.43
_diffrn_reflns_theta_min 3.04
_exptl_absorpt_coefficient_mu 2.099
_exptl_absorpt_correction_T_max 0.8670
_exptl_absorpt_correction_T_min 0.7437
_exptl_absorpt_correction_type multi-scan
_exptl_absorpt_process_details 'ABSCOR (Rigaku, 1995)'
_exptl_crystal_colour yellow
_exptl_crystal_density_diffrn 1.706
_exptl_crystal_density_method 'not measured'
_exptl_crystal_description block
_exptl_crystal_F_000 1756
_exptl_crystal_size_max 0.08
_exptl_crystal_size_mid 0.08
_exptl_crystal_size_min 0.07
_refine_diff_density_max 1.064
_refine_diff_density_min -0.858
_refine_diff_density_rms 0.132
_refine_ls_extinction_method none
_refine_ls_goodness_of_fit_ref 1.073
_refine_ls_hydrogen_treatment refall
_refine_ls_matrix_type full
_refine_ls_number_parameters 569
_refine_ls_number_reflns 7887
_refine_ls_number_restraints 2
_refine_ls_restrained_S_all 1.073
_refine_ls_R_factor_all 0.0498
_refine_ls_R_factor_gt 0.0325
_refine_ls_shift/su_max 0.001
_refine_ls_shift/su_mean 0
_refine_ls_structure_factor_coef Fsqd
_refine_ls_weighting_details 'calc w=1/[\s^2^(Fo^2^)+(0.0244P)^2^+7.4382P] where P=(Fo^2^+2Fc^2^)/3'
_refine_ls_weighting_scheme calc
_refine_ls_wR_factor_gt 0.065
_refine_ls_wR_factor_ref 0.0777
_reflns_number_gt 6218
_reflns_number_total 7887
_reflns_threshold_expression >2sigma(I)
_cod_data_source_file ic5b00040_si_002.cif
_cod_data_source_block SmMoBox
_cod_depositor_comments 'Adding full bibliography for 4342874--4342887.cif.'
_cod_original_sg_symbol_H-M 'P 21/n'
_cod_database_code 4342879

loop_
_symmetry_equiv_pos_as_xyz
'x, y, z'
'-x+1/2, y+1/2, -z+1/2'
'-x, -y, -z'
'x-1/2, -y-1/2, z-1/2'

loop_
_atom_site_label
_atom_site_type_symbol
_atom_site_fract_x
_atom_site_fract_y
_atom_site_fract_z
_atom_site_U_iso_or_equiv
_atom_site_adp_type
_atom_site_occupancy
_atom_site_symmetry_multiplicity
_atom_site_calc_flag
_atom_site_refinement_flags
Sm1 Sm 0.291457(15) 0.628963(9) 0.384537(14) 0.01712(6) Uani 1 1 d .
Mo1 Mo 0.56248(2) 0.632311(15) 0.73522(2) 0.01464(8) Uani 1 1 d .
O5 O 0.6109(2) 0.73899(15) 0.3272(2) 0.0310(7) Uani 1 1 d .
O6 O 0.4981(2) 0.82106(15) 0.4530(2) 0.0348(8) Uani 1 1 d .
O1 O 0.3007(2) 0.62232(14) 0.2148(2) 0.0294(7) Uani 1 1 d .
O2 O 0.1754(2) 0.66746(14) 0.4997(2) 0.0268(6) Uani 1 1 d .
O7 O 0.2631(3) 0.42133(17) 0.8743(3) 0.0397(8) Uani 1 1 d D
O4 O -0.0041(2) 0.48683(15) 0.3216(2) 0.0325(7) Uani 1 1 d .
O3 O 0.1014(2) 0.43954(14) 0.4903(2) 0.0311(7) Uani 1 1 d .
N3 N 0.6841(3) 0.77335(16) 0.8074(2) 0.0233(7) Uani 1 1 d .
N5 N 0.3852(3) 0.7540(2) 0.7569(3) 0.0370(9) Uani 1 1 d .
N7 N 0.3552(3) 0.53945(19) 0.7917(3) 0.0310(8) Uani 1 1 d .
N4 N 0.6833(3) 0.68964(18) 0.5464(3) 0.0279(8) Uani 1 1 d .
N6 N 0.8132(3) 0.5894(2) 0.7952(3) 0.0371(10) Uani 1 1 d .
N8 N 0.5729(3) 0.6210(2) 0.9727(3) 0.0452(11) Uani 1 1 d .
C1 C 0.4583(3) 0.62095(17) 0.6081(3) 0.0174(8) Uani 1 1 d .
N15 N 0.4813(3) 0.66022(17) 0.3362(3) 0.0252(8) Uani 1 1 d .
N16 N 0.3663(3) 0.74372(15) 0.4444(2) 0.0226(7) Uani 1 1 d .
N11 N 0.2917(3) 0.61651(17) 0.0528(2) 0.0257(8) Uani 1 1 d .
C2 C 0.5945(3) 0.53227(18) 0.6826(3) 0.0193(8) Uani 1 1 d .
N13 N 0.2227(3) 0.52379(16) 0.4787(2) 0.0222(7) Uani 1 1 d .
N14 N 0.1157(3) 0.57199(17) 0.3165(3) 0.0258(8) Uani 1 1 d .
N12B N 0.0147(11) 0.6897(9) 0.5808(12) 0.028(3) Uani 0.4 1 d P
N12A N 0.0546(8) 0.6828(6) 0.6035(8) 0.034(3) Uani 0.6 1 d P
C3 C 0.6421(3) 0.72396(19) 0.7823(3) 0.0209(8) Uani 1 1 d .
C5 C 0.4444(3) 0.7106(2) 0.7491(3) 0.0264(9) Uani 1 1 d .
C7 C 0.4276(3) 0.5720(2) 0.7738(3) 0.0233(9) Uani 1 1 d .
C6 C 0.7258(3) 0.6053(2) 0.7754(3) 0.0253(9) Uani 1 1 d .
C4 C 0.6416(3) 0.66876(18) 0.6120(3) 0.0192(8) Uani 1 1 d .
C8 C 0.5673(3) 0.6248(2) 0.8901(3) 0.0274(9) Uani 1 1 d .
N1 N 0.4054(2) 0.61392(15) 0.5379(2) 0.0214(7) Uani 1 1 d .
C23 C 0.5574(3) 0.6301(2) 0.2715(4) 0.0298(9) Uani 1 1 d .
C24 C 0.6445(3) 0.6834(2) 0.2638(4) 0.0341(11) Uani 1 1 d .
C25 C 0.5191(3) 0.7172(2) 0.3606(3) 0.0253(9) Uani 1 1 d .
C26 C 0.4580(3) 0.76136(19) 0.4222(3) 0.0253(9) Uani 1 1 d .
C28 C 0.3262(4) 0.7980(2) 0.5059(4) 0.0298(10) Uani 1 1 d .
C27 C 0.4122(5) 0.8515(2) 0.5075(4) 0.0412(12) Uani 1 1 d .
C11 C 0.2776(3) 0.6473(2) 0.1346(3) 0.0236(9) Uani 1 1 d .
C14 C 0.3353(5) 0.5483(2) 0.0514(4) 0.0382(12) Uani 1 1 d .
C13 C 0.2655(4) 0.6492(3) -0.0396(3) 0.0363(11) Uani 1 1 d D
N2 N 0.6132(3) 0.47978(16) 0.6543(3) 0.0237(7) Uani 1 1 d .
C12A C 0.0900(6) 0.6867(4) 0.5172(6) 0.0307(17) Uani 0.6 1 d P
C12B C 0.1130(10) 0.6645(5) 0.5768(9) 0.023(2) Uani 0.4 1 d P
C20 C 0.0823(3) 0.5206(2) 0.3580(3) 0.0249(9) Uani 1 1 d .
C21 C -0.0250(4) 0.5183(3) 0.2259(4) 0.0392(12) Uani 1 1 d .
C22 C 0.0430(4) 0.5821(3) 0.2304(4) 0.0376(12) Uani 1 1 d .
C19 C 0.1372(3) 0.49433(19) 0.4471(3) 0.0228(8) Uani 1 1 d .
C17 C 0.2644(4) 0.4825(2) 0.5617(4) 0.0313(10) Uani 1 1 d .
C18 C 0.1831(4) 0.4248(2) 0.5680(4) 0.0322(10) Uani 1 1 d .
C15A C 0.1277(7) 0.6482(4) 0.6794(6) 0.0392(19) Uani 0.6 1 d P
C15B C -0.0307(9) 0.7254(6) 0.4964(9) 0.036(3) Uani 0.4 1 d P
C16 C -0.0490(4) 0.6944(4) 0.6438(6) 0.091(3) Uani 1 1 d .
H14A H 0.396(4) 0.545(3) 0.011(4) 0.050(16) Uiso 1 1 d .
H14B H 0.354(5) 0.534(3) 0.120(5) 0.08(2) Uiso 1 1 d .
H14C H 0.283(5) 0.515(4) 0.019(5) 0.09(2) Uiso 1 1 d .
H13C H 0.334(4) 0.654(3) -0.078(4) 0.056(16) Uiso 1 1 d .
H13B H 0.239(5) 0.693(3) -0.026(4) 0.063(18) Uiso 1 1 d .
H24A H 0.643(4) 0.699(3) 0.192(4) 0.052(16) Uiso 1 1 d .
H24B H 0.714(3) 0.667(2) 0.286(3) 0.023(11) Uiso 1 1 d .
H23A H 0.528(4) 0.616(2) 0.205(4) 0.043(14) Uiso 1 1 d .
H23B H 0.584(3) 0.589(2) 0.297(3) 0.012(10) Uiso 1 1 d .
H28A H 0.257(4) 0.813(2) 0.479(3) 0.031(12) Uiso 1 1 d .
H28B H 0.317(4) 0.778(2) 0.565(4) 0.036(14) Uiso 1 1 d .
H27A H 0.390(5) 0.899(3) 0.477(5) 0.08(2) Uiso 1 1 d .
H27B H 0.452(5) 0.857(3) 0.570(4) 0.060(17) Uiso 1 1 d .
H17A H 0.339(4) 0.465(2) 0.546(4) 0.042(14) Uiso 1 1 d .
H17B H 0.264(4) 0.508(2) 0.613(4) 0.028(12) Uiso 1 1 d .
H18A H 0.209(3) 0.379(2) 0.553(3) 0.024(11) Uiso 1 1 d .
H21A H 0.001(4) 0.487(2) 0.179(4) 0.039(14) Uiso 1 1 d .
H21B H -0.101(4) 0.530(3) 0.224(4) 0.050(15) Uiso 1 1 d .
H22A H 0.087(4) 0.588(2) 0.172(4) 0.035(13) Uiso 1 1 d .
H22B H 0.001(4) 0.618(2) 0.240(3) 0.032(13) Uiso 1 1 d .
H18B H 0.144(4) 0.424(2) 0.631(4) 0.042(14) Uiso 1 1 d .
H11 H 0.252(3) 0.693(2) 0.128(3) 0.024(11) Uiso 1 1 d .
H7B H 0.322(5) 0.410(3) 0.923(5) 0.08(2) Uiso 1 1 d .
H7A H 0.295(4) 0.4651(17) 0.846(4) 0.057(16) Uiso 1 1 d D
H13A H 0.211(4) 0.621(3) -0.076(5) 0.11(3) Uiso 1 1 d D

loop_
_atom_site_aniso_label
_atom_site_aniso_U_11
_atom_site_aniso_U_22
_atom_site_aniso_U_33
_atom_site_aniso_U_23
_atom_site_aniso_U_13
_atom_site_aniso_U_12
Sm1 0.01909(10) 0.01394(9) 0.01771(10) 0.00116(8) -0.00446(7) 0.00146(8)
Mo1 0.01514(15) 0.01396(14) 0.01464(16) -0.00062(12) -0.00066(12) -0.00057(12)
O5 0.0254(15) 0.0349(17) 0.0327(18) 0.0009(13) 0.0005(13) -0.0096(13)
O6 0.0388(18) 0.0272(15) 0.037(2) -0.0053(13) -0.0070(15) -0.0078(14)
O1 0.0358(16) 0.0287(15) 0.0232(16) 0.0006(12) -0.0027(13) 0.0118(13)
O2 0.0286(16) 0.0264(15) 0.0258(17) -0.0014(12) 0.0030(13) 0.0016(13)
O7 0.0367(18) 0.0423(19) 0.039(2) 0.0085(16) -0.0046(16) -0.0100(16)
O4 0.0204(14) 0.0407(18) 0.0359(19) -0.0111(14) -0.0035(13) -0.0038(13)
O3 0.0340(16) 0.0194(14) 0.0401(19) 0.0011(13) 0.0047(14) -0.0047(13)
N3 0.0267(18) 0.0217(17) 0.0210(19) 0.0000(14) -0.0022(14) -0.0015(14)
N5 0.0266(19) 0.040(2) 0.044(3) -0.0046(18) -0.0001(18) 0.0117(18)
N7 0.035(2) 0.033(2) 0.026(2) -0.0048(15) 0.0075(17) -0.0103(17)
N4 0.0239(17) 0.036(2) 0.025(2) -0.0074(16) 0.0064(15) -0.0055(16)
N6 0.027(2) 0.040(2) 0.044(3) -0.0073(18) -0.0074(18) 0.0070(18)
N8 0.039(2) 0.072(3) 0.024(2) 0.013(2) -0.0023(17) -0.016(2)
C1 0.0159(17) 0.0126(17) 0.023(2) 0.0036(14) -0.0022(15) 0.0003(14)
N15 0.0268(18) 0.0226(17) 0.026(2) 0.0027(14) -0.0011(15) 0.0024(15)
N16 0.0269(18) 0.0161(15) 0.0241(19) 0.0003(13) -0.0057(15) 0.0007(14)
N11 0.0307(18) 0.0265(18) 0.0202(18) 0.0008(14) 0.0031(14) 0.0034(15)
C2 0.0187(18) 0.0151(18) 0.024(2) 0.0001(15) -0.0025(16) -0.0017(15)
N13 0.0268(18) 0.0183(16) 0.0210(18) 0.0032(13) -0.0033(14) 0.0005(14)
N14 0.0230(17) 0.0288(18) 0.0242(19) 0.0003(15) -0.0108(15) 0.0029(15)
N12B 0.026(9) 0.024(6) 0.034(8) -0.002(5) -0.001(6) -0.011(7)
N12A 0.021(6) 0.041(5) 0.041(7) -0.025(5) 0.022(5) -0.011(5)
C3 0.024(2) 0.0228(19) 0.015(2) -0.0001(15) -0.0020(16) 0.0008(17)
C5 0.021(2) 0.031(2) 0.027(2) -0.0037(18) -0.0007(17) -0.0013(18)
C7 0.027(2) 0.0207(19) 0.022(2) -0.0024(16) 0.0021(17) -0.0020(17)
C6 0.024(2) 0.027(2) 0.024(2) -0.0046(17) 0.0003(17) 0.0004(18)
C4 0.0177(18) 0.0186(18) 0.021(2) -0.0051(15) 0.0007(16) -0.0020(15)
C8 0.024(2) 0.034(2) 0.024(2) 0.0057(19) 0.0000(17) -0.0051(19)
N1 0.0214(16) 0.0178(16) 0.0248(19) 0.0034(13) -0.0010(14) -0.0024(13)
C23 0.025(2) 0.027(2) 0.038(3) -0.001(2) 0.0047(19) 0.0031(19)
C24 0.021(2) 0.037(2) 0.045(3) 0.001(2) 0.002(2) 0.003(2)
C25 0.025(2) 0.025(2) 0.025(2) 0.0082(17) -0.0045(17) -0.0039(17)
C26 0.031(2) 0.0190(19) 0.025(2) 0.0044(16) -0.0100(18) -0.0022(17)
C28 0.037(3) 0.023(2) 0.029(3) -0.0050(18) -0.004(2) 0.0021(19)
C27 0.056(3) 0.027(2) 0.040(3) -0.011(2) 0.000(3) -0.005(2)
C11 0.026(2) 0.022(2) 0.024(2) 0.0006(16) 0.0007(17) 0.0023(17)
C14 0.061(3) 0.022(2) 0.032(3) 0.004(2) 0.010(3) 0.006(2)
C13 0.045(3) 0.049(3) 0.016(2) 0.006(2) 0.007(2) 0.012(2)
N2 0.0258(18) 0.0172(16) 0.028(2) 0.0029(14) -0.0012(15) 0.0013(14)
C12A 0.034(4) 0.023(4) 0.035(5) -0.008(3) 0.000(4) -0.006(3)
C12B 0.042(7) 0.009(4) 0.017(6) 0.001(4) -0.001(6) -0.012(5)
C20 0.0200(19) 0.030(2) 0.025(2) -0.0129(17) -0.0022(17) -0.0007(17)
C21 0.026(2) 0.056(3) 0.033(3) -0.017(2) -0.011(2) 0.004(2)
C22 0.027(2) 0.059(3) 0.026(3) 0.001(2) -0.008(2) 0.006(2)
C19 0.026(2) 0.0174(18) 0.025(2) -0.0041(16) 0.0040(17) -0.0001(16)
C17 0.042(3) 0.022(2) 0.029(3) 0.0078(19) -0.010(2) 0.000(2)
C18 0.038(3) 0.025(2) 0.034(3) 0.0099(19) 0.007(2) 0.009(2)
C15A 0.051(5) 0.029(4) 0.039(5) 0.003(3) 0.008(4) -0.003(4)
C15B 0.031(6) 0.036(6) 0.039(7) 0.020(5) -0.006(5) 0.001(5)
C16 0.020(2) 0.131(7) 0.126(7) -0.098(6) 0.029(3) -0.018(3)

loop_
_atom_type_symbol
_atom_type_description
_atom_type_scat_dispersion_real
_atom_type_scat_dispersion_imag
_atom_type_scat_source
Sm Sm -0.1638 3.4418 'International Tables Vol C Tables 4.2.6.8 and 6.1.1.4'
Mo Mo -1.6832 0.6857 'International Tables Vol C Tables 4.2.6.8 and 6.1.1.4'
C C 0.0033 0.0016 'International Tables Vol C Tables 4.2.6.8 and 6.1.1.4'
H H 0 0 'International Tables Vol C Tables 4.2.6.8 and 6.1.1.4'
N N 0.0061 0.0033 'International Tables Vol C Tables 4.2.6.8 and 6.1.1.4'
O O 0.0106 0.006 'International Tables Vol C Tables 4.2.6.8 and 6.1.1.4'

loop_
_geom_angle_atom_site_label_1
_geom_angle_atom_site_label_2
_geom_angle_atom_site_label_3
_geom_angle
_geom_angle_site_symmetry_1
_geom_angle_site_symmetry_3
O2 Sm1 O1 139.71(10) . .
O2 Sm1 N1 78.62(10) . .
O1 Sm1 N1 141.25(11) . .
O2 Sm1 N2 137.52(11) . 3_666
O1 Sm1 N2 72.01(10) . 3_666
N1 Sm1 N2 80.16(11) . 3_666
O2 Sm1 N3 73.17(11) . 4_575
O1 Sm1 N3 71.22(10) . 4_575
N1 Sm1 N3 134.83(10) . 4_575
N2 Sm1 N3 142.73(11) 3_666 4_575
O2 Sm1 N16 73.81(11) . .
O1 Sm1 N16 109.47(11) . .
N1 Sm1 N16 69.61(10) . .
N2 Sm1 N16 130.56(10) 3_666 .
N3 Sm1 N16 69.05(10) 4_575 .
O2 Sm1 N15 135.53(10) . .
O1 Sm1 N15 69.96(11) . .
N1 Sm1 N15 76.30(11) . .
N2 Sm1 N15 72.32(11) 3_666 .
N3 Sm1 N15 100.34(11) 4_575 .
N16 Sm1 N15 63.24(11) . .
O2 Sm1 N14 81.15(11) . .
O1 Sm1 N14 72.63(11) . .
N1 Sm1 N14 133.18(11) . .
N2 Sm1 N14 87.32(10) 3_666 .
N3 Sm1 N14 76.17(10) 4_575 .
N16 Sm1 N14 141.62(10) . .
N15 Sm1 N14 141.34(11) . .
O2 Sm1 N13 71.61(10) . .
O1 Sm1 N13 119.16(10) . .
N1 Sm1 N13 70.72(10) . .
N2 Sm1 N13 66.76(11) 3_666 .
N3 Sm1 N13 128.93(10) 4_575 .
N16 Sm1 N13 131.26(11) . .
N15 Sm1 N13 130.66(10) . .
N14 Sm1 N13 62.91(10) . .
C1 Mo1 C4 70.43(14) . .
C1 Mo1 C3 125.99(14) . .
C4 Mo1 C3 74.60(14) . .
C1 Mo1 C2 74.95(13) . .
C4 Mo1 C2 86.25(14) . .
C3 Mo1 C2 141.71(14) . .
C1 Mo1 C6 135.24(15) . .
C4 Mo1 C6 79.47(15) . .
C3 Mo1 C6 73.38(15) . .
C2 Mo1 C6 70.66(14) . .
C1 Mo1 C5 76.20(14) . .
C4 Mo1 C5 100.31(15) . .
C3 Mo1 C5 71.09(15) . .
C2 Mo1 C5 146.20(14) . .
C6 Mo1 C5 143.06(15) . .
C1 Mo1 C8 142.76(15) . .
C4 Mo1 C8 146.15(14) . .
C3 Mo1 C8 76.57(15) . .
C2 Mo1 C8 106.27(16) . .
C6 Mo1 C8 75.58(16) . .
C5 Mo1 C8 86.64(16) . .
C1 Mo1 C7 72.52(15) . .
C4 Mo1 C7 141.66(14) . .
C3 Mo1 C7 138.12(15) . .
C2 Mo1 C7 74.91(15) . .
C6 Mo1 C7 122.81(16) . .
C5 Mo1 C7 79.94(16) . .
C8 Mo1 C7 72.07(15) . .
C25 O5 C24 104.2(3) . .
C26 O6 C27 104.6(3) . .
C11 O1 Sm1 148.4(3) . .
C12A O2 Sm1 148.5(5) . .
C12B O2 Sm1 157.9(5) . .
H7B O7 H7A 99(5) . .
C20 O4 C21 103.2(3) . .
C19 O3 C18 104.8(3) . .
C3 N3 Sm1 170.8(3) . 4_676
N1 C1 Mo1 177.4(3) . .
C25 N15 C23 106.3(4) . .
C25 N15 Sm1 118.7(3) . .
C23 N15 Sm1 134.3(3) . .
C26 N16 C28 106.6(3) . .
C26 N16 Sm1 119.1(3) . .
C28 N16 Sm1 134.3(3) . .
C11 N11 C14 120.7(4) . .
C11 N11 C13 121.6(4) . .
C14 N11 C13 117.7(4) . .
N2 C2 Mo1 178.7(4) . .
C19 N13 C17 105.6(3) . .
C19 N13 Sm1 118.8(3) . .
C17 N13 Sm1 135.4(3) . .
C20 N14 C22 106.1(4) . .
C20 N14 Sm1 118.8(3) . .
C22 N14 Sm1 134.9(3) . .
N12A N12B C16 101(3) . .
N12A N12B C12A 75(3) . .
C16 N12B C12A 175.4(13) . .
C16 N12B C12B 134.5(14) . .
N12A N12B C15B 145(3) . .
C16 N12B C15B 107.5(12) . .
C12A N12B C15B 75.2(11) . .
C12B N12B C15B 117.9(14) . .
N12B N12A C12B 123(3) . .
N12B N12A C12A 79(3) . .
C12B N12A C12A 47.7(10) . .
N12B N12A C16 55(2) . .
C12B N12A C16 165.3(14) . .
C12A N12A C16 134.3(10) . .
N12B N12A C15A 159(3) . .
C12B N12A C15A 68.9(11) . .
C12A N12A C15A 116.3(10) . .
C16 N12A C15A 108.5(9) . .
N3 C3 Mo1 179.5(3) . .
N5 C5 Mo1 177.2(4) . .
N7 C7 Mo1 178.1(4) . .
N6 C6 Mo1 178.2(4) . .
N4 C4 Mo1 178.6(3) . .
N8 C8 Mo1 178.1(4) . .
C1 N1 Sm1 166.3(3) . .
N15 C23 C24 104.6(4) . .
N15 C23 H23A 117(3) . .
C24 C23 H23A 110(3) . .
N15 C23 H23B 110(2) . .
C24 C23 H23B 113(2) . .
H23A C23 H23B 102(3) . .
O5 C24 C23 104.0(4) . .
O5 C24 H24A 111(3) . .
C23 C24 H24A 107(3) . .
O5 C24 H24B 110(3) . .
C23 C24 H24B 112(2) . .
H24A C24 H24B 112(4) . .
N15 C25 O5 120.8(4) . .
N15 C25 C26 119.2(4) . .
O5 C25 C26 119.9(4) . .
N16 C26 O6 119.7(4) . .
N16 C26 C25 119.5(4) . .
O6 C26 C25 120.8(4) . .
N16 C28 C27 104.6(4) . .
N16 C28 H28A 109(3) . .
C27 C28 H28A 114(3) . .
N16 C28 H28B 105(3) . .
C27 C28 H28B 115(3) . .
H28A C28 H28B 108(4) . .
O6 C27 C28 104.2(4) . .
O6 C27 H27A 110(4) . .
C28 C27 H27A 116(3) . .
O6 C27 H27B 99(3) . .
C28 C27 H27B 115(3) . .
H27A C27 H27B 111(4) . .
O1 C11 N11 124.1(4) . .
O1 C11 H11 122(3) . .
N11 C11 H11 114(3) . .
N11 C14 H14A 112(3) . .
N11 C14 H14B 109(4) . .
H14A C14 H14B 112(5) . .
N11 C14 H14C 112(4) . .
H14A C14 H14C 101(5) . .
H14B C14 H14C 110(5) . .
N11 C13 H13C 110(3) . .
N11 C13 H13B 107(4) . .
H13C C13 H13B 109(5) . .
N11 C13 H13A 108(4) . .
H13C C13 H13A 111(5) . .
H13B C13 H13A 112(5) . .
C2 N2 Sm1 163.0(3) . 3_666
C12B C12A O2 78.5(11) . .
O2 C12A N12A 122.2(9) . .
C12B C12A N12B 68.8(11) . .
O2 C12A N12B 147.3(10) . .
C12B C12A C15B 124.6(12) . .
O2 C12A C15B 156.9(9) . .
N12A C12A C15B 80.8(8) . .
N12B C12A C15B 55.8(8) . .
N12A C12B C12A 87.9(14) . .
C12A C12B N12B 68.6(12) . .
N12A C12B O2 144.2(14) . .
C12A C12B O2 57.5(9) . .
N12B C12B O2 126.1(11) . .
N12A C12B C15A 75.5(13) . .
C12A C12B C15A 161.8(15) . .
N12B C12B C15A 96.2(11) . .
O2 C12B C15A 136.8(11) . .
N14 C20 O4 120.8(4) . .
N14 C20 C19 121.4(3) . .
O4 C20 C19 117.8(4) . .
O4 C21 C22 104.0(3) . .
O4 C21 H21A 107(3) . .
C22 C21 H21A 110(3) . .
O4 C21 H21B 105(3) . .
C22 C21 H21B 110(3) . .
H21A C21 H21B 120(4) . .
N14 C22 C21 103.8(4) . .
N14 C22 H22A 109(3) . .
C21 C22 H22A 113(3) . .
N14 C22 H22B 109(3) . .
C21 C22 H22B 110(3) . .
H22A C22 H22B 112(4) . .
N13 C19 O3 120.9(4) . .
N13 C19 C20 118.0(4) . .
O3 C19 C20 120.9(3) . .
N13 C17 C18 104.3(3) . .
N13 C17 H17A 108(3) . .
C18 C17 H17A 112(3) . .
N13 C17 H17B 107(3) . .
C18 C17 H17B 110(3) . .
H17A C17 H17B 114(4) . .
O3 C18 C17 104.2(3) . .
O3 C18 H18A 104(2) . .
C17 C18 H18A 117(2) . .
O3 C18 H18B 106(3) . .
C17 C18 H18B 114(3) . .
H18A C18 H18B 110(4) . .
N12B C15B C12A 48.9(8) . .

loop_
_geom_bond_atom_site_label_1
_geom_bond_atom_site_label_2
_geom_bond_distance
_geom_bond_site_symmetry_2
Sm1 O2 2.356(3) .
Sm1 O1 2.381(3) .
Sm1 N1 2.524(3) .
Sm1 N2 2.541(3) 3_666
Sm1 N3 2.563(3) 4_575
Sm1 N16 2.585(3) .
Sm1 N15 2.589(4) .
Sm1 N14 2.610(3) .
Sm1 N13 2.638(3) .
Mo1 C1 2.156(4) .
Mo1 C4 2.158(4) .
Mo1 C3 2.160(4) .
Mo1 C2 2.162(4) .
Mo1 C6 2.162(4) .
Mo1 C5 2.164(4) .
Mo1 C8 2.164(4) .
Mo1 C7 2.166(4) .
O5 C25 1.338(5) .
O5 C24 1.491(6) .
O6 C26 1.348(5) .
O6 C27 1.482(6) .
O1 C11 1.244(5) .
O2 C12A 1.177(8) .
O2 C12B 1.368(14) .
O7 H7B 1.00(7) .
O7 H7A 1.04(2) .
O4 C20 1.350(5) .
O4 C21 1.484(6) .
O3 C19 1.334(5) .
O3 C18 1.480(5) .
N3 C3 1.158(5) .
N3 Sm1 2.563(3) 4_676
N5 C5 1.146(5) .
N7 C7 1.154(5) .
N4 C4 1.157(5) .
N6 C6 1.161(5) .
N8 C8 1.153(6) .
C1 N1 1.161(5) .
N15 C25 1.266(5) .
N15 C23 1.477(6) .
N16 C26 1.258(5) .
N16 C28 1.482(5) .
N11 C11 1.315(5) .
N11 C14 1.460(6) .
N11 C13 1.465(5) .
C2 N2 1.143(5) .
N13 C19 1.279(5) .
N13 C17 1.490(5) .
N14 C20 1.256(5) .
N14 C22 1.481(5) .
N12B N12A 0.594(12) .
N12B C16 1.23(2) .
N12B C12A 1.333(19) .
N12B C12B 1.335(19) .
N12B C15B 1.462(17) .
N12A C12B 0.916(15) .
N12A C12A 1.309(15) .
N12A C16 1.464(11) .
N12A C15A 1.525(14) .
C23 C24 1.530(6) .
C23 H23A 1.02(5) .
C23 H23B 0.95(4) .
C24 H24A 1.04(6) .
C24 H24B 0.97(4) .
C25 C26 1.473(6) .
C28 C27 1.514(7) .
C28 H28A 0.98(4) .
C28 H28B 0.93(5) .
C27 H27A 1.07(6) .
C27 H27B 0.99(6) .
C11 H11 0.96(4) .
C14 H14A 0.97(6) .
C14 H14B 1.02(7) .
C14 H14C 1.02(7) .
C13 H13C 1.05(6) .
C13 H13B 0.96(6) .
C13 H13A 1.00(2) .
N2 Sm1 2.541(3) 3_666
C12A C12B 0.970(12) .
C12B C15A 1.469(14) .
C20 C19 1.482(6) .
C21 C22 1.527(7) .
C21 H21A 0.97(5) .
C21 H21B 0.98(5) .
C22 H22A 1.02(5) .
C22 H22B 0.90(5) .
C17 C18 1.540(6) .
C17 H17A 1.03(5) .
C17 H17B 0.88(5) .
C18 H18A 1.00(4) .
C18 H18B 1.03(5) .

loop_
_geom_torsion_atom_site_label_1
_geom_torsion_atom_site_label_2
_geom_torsion_atom_site_label_3
_geom_torsion_atom_site_label_4
_geom_torsion
_geom_torsion_site_symmetry_1
O2 Sm1 O1 C11 32.4(6) .
N1 Sm1 O1 C11 -136.7(5) .
N2 Sm1 O1 C11 177.1(6) 3_666
N3 Sm1 O1 C11 3.3(5) 4_575
N16 Sm1 O1 C11 -55.3(5) .
N15 Sm1 O1 C11 -105.7(5) .
N14 Sm1 O1 C11 84.2(5) .
N13 Sm1 O1 C11 128.1(5) .
O1 Sm1 O2 C12A 12.8(9) .
N1 Sm1 O2 C12A -174.2(8) .
N2 Sm1 O2 C12A -112.7(8) 3_666
N3 Sm1 O2 C12A 41.5(8) 4_575
N16 Sm1 O2 C12A 114.0(8) .
N15 Sm1 O2 C12A 129.2(8) .
N14 Sm1 O2 C12A -36.6(8) .
N13 Sm1 O2 C12A -100.9(8) .
O1 Sm1 O2 C12B 123.8(13) .
N1 Sm1 O2 C12B -63.2(13) .
N2 Sm1 O2 C12B -1.8(14) 3_666
N3 Sm1 O2 C12B 152.5(13) 4_575
N16 Sm1 O2 C12B -135.0(13) .
N15 Sm1 O2 C12B -119.8(13) .
N14 Sm1 O2 C12B 74.4(13) .
N13 Sm1 O2 C12B 10.1(13) .
O2 Sm1 N15 C25 -19.3(4) .
O1 Sm1 N15 C25 122.6(3) .
N1 Sm1 N15 C25 -76.8(3) .
N2 Sm1 N15 C25 -160.6(3) 3_666
N3 Sm1 N15 C25 57.1(3) 4_575
N16 Sm1 N15 C25 -2.9(3) .
N14 Sm1 N15 C25 137.9(3) .
N13 Sm1 N15 C25 -125.7(3) .
O2 Sm1 N15 C23 171.2(3) .
O1 Sm1 N15 C23 -46.9(4) .
N1 Sm1 N15 C23 113.8(4) .
N2 Sm1 N15 C23 29.9(4) 3_666
N3 Sm1 N15 C23 -112.4(4) 4_575
N16 Sm1 N15 C23 -172.4(4) .
N14 Sm1 N15 C23 -31.6(4) .
N13 Sm1 N15 C23 64.9(4) .
O2 Sm1 N16 C26 168.6(3) .
O1 Sm1 N16 C26 -53.7(3) .
N1 Sm1 N16 C26 85.0(3) .
N2 Sm1 N16 C26 29.0(3) 3_666
N3 Sm1 N16 C26 -113.6(3) 4_575
N15 Sm1 N16 C26 0.5(3) .
N14 Sm1 N16 C26 -140.0(3) .
N13 Sm1 N16 C26 122.4(3) .
O2 Sm1 N16 C28 -9.2(4) .
O1 Sm1 N16 C28 128.5(4) .
N1 Sm1 N16 C28 -92.8(4) .
N2 Sm1 N16 C28 -148.9(3) 3_666
N3 Sm1 N16 C28 68.6(4) 4_575
N15 Sm1 N16 C28 -177.3(4) .
N14 Sm1 N16 C28 42.1(4) .
N13 Sm1 N16 C28 -55.5(4) .
O2 Sm1 N13 C19 89.8(3) .
O1 Sm1 N13 C19 -47.5(3) .
N1 Sm1 N13 C19 173.8(3) .
N2 Sm1 N13 C19 -98.9(3) 3_666
N3 Sm1 N13 C19 41.1(4) 4_575
N16 Sm1 N13 C19 136.7(3) .
N15 Sm1 N13 C19 -135.3(3) .
N14 Sm1 N13 C19 0.5(3) .
O2 Sm1 N13 C17 -96.6(4) .
O1 Sm1 N13 C17 126.1(4) .
N1 Sm1 N13 C17 -12.6(4) .
N2 Sm1 N13 C17 74.8(4) 3_666
N3 Sm1 N13 C17 -145.2(4) 4_575
N16 Sm1 N13 C17 -49.6(4) .
N15 Sm1 N13 C17 38.3(5) .
N14 Sm1 N13 C17 174.1(4) .
O2 Sm1 N14 C20 -75.8(3) .
O1 Sm1 N14 C20 135.1(3) .
N1 Sm1 N14 C20 -10.7(4) .
N2 Sm1 N14 C20 63.2(3) 3_666
N3 Sm1 N14 C20 -150.6(3) 4_575
N16 Sm1 N14 C20 -125.2(3) .
N15 Sm1 N14 C20 120.1(3) .
N13 Sm1 N14 C20 -2.0(3) .
O2 Sm1 N14 C22 110.2(4) .
O1 Sm1 N14 C22 -38.8(4) .
N1 Sm1 N14 C22 175.4(4) .
N2 Sm1 N14 C22 -110.8(4) 3_666
N3 Sm1 N14 C22 35.5(4) 4_575
N16 Sm1 N14 C22 60.9(5) .
N15 Sm1 N14 C22 -53.8(5) .
N13 Sm1 N14 C22 -176.0(5) .
C16 N12B N12A C12B 162.4(17) .
C12A N12B N12A C12B -20(3) .
C15B N12B N12A C12B -52(7) .
C16 N12B N12A C12A -177.3(15) .
C12B N12B N12A C12A 20(3) .
C15B N12B N12A C12A -31(5) .
C12A N12B N12A C16 177.3(15) .
C12B N12B N12A C16 -162.4(17) .
C15B N12B N12A C16 146(6) .
C16 N12B N12A C15A 44(9) .
C12A N12B N12A C15A -139(8) .
C12B N12B N12A C15A -119(10) .
C15B N12B N12A C15A -170(3) .
O2 Sm1 N1 C1 -70.7(13) .
O1 Sm1 N1 C1 102.1(13) .
N2 Sm1 N1 C1 146.3(13) 3_666
N3 Sm1 N1 C1 -18.7(14) 4_575
N16 Sm1 N1 C1 6.1(13) .
N15 Sm1 N1 C1 72.3(13) .
N14 Sm1 N1 C1 -136.8(13) .
N13 Sm1 N1 C1 -145.0(13) .
C25 N15 C23 C24 -1.2(5) .
Sm1 N15 C23 C24 169.2(3) .
C25 O5 C24 C23 -0.9(4) .
N15 C23 C24 O5 1.3(5) .
C23 N15 C25 O5 0.6(5) .
Sm1 N15 C25 O5 -171.6(3) .
C23 N15 C25 C26 177.2(3) .
Sm1 N15 C25 C26 5.0(5) .
C24 O5 C25 N15 0.2(5) .
C24 O5 C25 C26 -176.3(4) .
C28 N16 C26 O6 -1.5(5) .
Sm1 N16 C26 O6 -179.9(3) .
C28 N16 C26 C25 -180.0(4) .
Sm1 N16 C26 C25 1.6(5) .
C27 O6 C26 N16 -1.4(5) .
C27 O6 C26 C25 177.1(4) .
N15 C25 C26 N16 -4.5(6) .
O5 C25 C26 N16 172.0(4) .
N15 C25 C26 O6 177.0(4) .
O5 C25 C26 O6 -6.4(6) .
C26 N16 C28 C27 3.6(5) .
Sm1 N16 C28 C27 -178.3(3) .
C26 O6 C27 C28 3.5(5) .
N16 C28 C27 O6 -4.3(5) .
Sm1 O1 C11 N11 -170.3(3) .
C14 N11 C11 O1 1.1(7) .
C13 N11 C11 O1 -178.4(4) .
Sm1 O2 C12A C12B 149.6(8) .
C12B O2 C12A N12A 8.0(8) .
Sm1 O2 C12A N12A 157.7(7) .
C12B O2 C12A N12B -1.6(16) .
Sm1 O2 C12A N12B 148.1(15) .
Sm1 O2 C12A C15B -30(2) .
N12B N12A C12A C12B -157(3) .
C16 N12A C12A C12B -159.9(19) .
C15A N12A C12A C12B 7.8(10) .
N12B N12A C12A O2 -168(2) .
C12B N12A C12A O2 -11.3(12) .
C16 N12A C12A O2 -171.2(10) .
C15A N12A C12A O2 -3.5(13) .
C12B N12A C12A N12B 157(3) .
C16 N12A C12A N12B -3.1(17) .
C15A N12A C12A N12B 165(3) .
N12B N12A C12A C15B 15(3) .
C12B N12A C12A C15B 171.6(12) .
C16 N12A C12A C15B 11.7(13) .
C15A N12A C12A C15B 179.4(10) .
N12A N12B C12A C12B 17(2) .
C15B N12B C12A C12B 179.4(11) .
N12A N12B C12A O2 19(4) .
C12B N12B C12A O2 1.6(17) .
C15B N12B C12A O2 -178.9(14) .
C12B N12B C12A N12A -17(2) .
C15B N12B C12A N12A 162(3) .
N12A N12B C12A C15B -162(3) .
C12B N12B C12A C15B -179.4(11) .
N12B N12A C12B C12A 27(4) .
C16 N12A C12B C12A 105(6) .
C15A N12A C12B C12A -172.5(9) .
C12A N12A C12B N12B -27(4) .
C16 N12A C12B N12B 77(6) .
C15A N12A C12B N12B 160(4) .
N12B N12A C12B O2 42(5) .
C12A N12A C12B O2 14.1(15) .
C16 N12A C12B O2 119(5) .
C15A N12A C12B O2 -158.3(19) .
N12B N12A C12B C15A -160(4) .
C12A N12A C12B C15A 172.5(9) .
C16 N12A C12B C15A -83(6) .
O2 C12A C12B N12A 170.2(10) .
N12B C12A C12B N12A -10.7(14) .
C15B C12A C12B N12A -10.1(14) .
O2 C12A C12B N12B -179.1(9) .
N12A C12A C12B N12B 10.7(14) .
C15B C12A C12B N12B 0.6(11) .
N12A C12A C12B O2 -170.2(10) .
N12B C12A C12B O2 179.1(9) .
C15B C12A C12B O2 179.7(10) .
O2 C12A C12B C15A 146(4) .
N12A C12A C12B C15A -24(3) .
N12B C12A C12B C15A -35(4) .
C15B C12A C12B C15A -34(4) .
C16 N12B C12B N12A -25(3) .
C12A N12B C12B N12A 150(4) .
C15B N12B C12B N12A 150(5) .
N12A N12B C12B C12A -150(4) .
C16 N12B C12B C12A -175(2) .
C15B N12B C12B C12A -0.6(12) .
N12A N12B C12B O2 -151(3) .
C16 N12B C12B O2 -175.8(14) .
C12A N12B C12B O2 -0.9(10) .
C15B N12B C12B O2 -2(2) .
N12A N12B C12B C15A 19(4) .
C16 N12B C12B C15A -5(2) .
C12A N12B C12B C15A 169.7(10) .
C15B N12B C12B C15A 169.1(12) .
C12A O2 C12B N12A -16.8(17) .
Sm1 O2 C12B N12A -152.2(14) .
Sm1 O2 C12B C12A -135.3(12) .
C12A O2 C12B N12B 1.0(11) .
Sm1 O2 C12B N12B -134.3(14) .
C12A O2 C12B C15A -165.3(15) .
Sm1 O2 C12B C15A 59.3(18) .
C22 N14 C20 O4 0.1(5) .
Sm1 N14 C20 O4 -175.5(3) .
C22 N14 C20 C19 179.0(4) .
Sm1 N14 C20 C19 3.4(5) .
C21 O4 C20 N14 9.2(5) .
C21 O4 C20 C19 -169.7(4) .
C20 O4 C21 C22 -13.6(5) .
C20 N14 C22 C21 -9.1(5) .
Sm1 N14 C22 C21 165.3(3) .
O4 C21 C22 N14 13.9(5) .
C17 N13 C19 O3 2.2(5) .
Sm1 N13 C19 O3 177.6(3) .
C17 N13 C19 C20 -174.5(4) .
Sm1 N13 C19 C20 0.9(5) .
C18 O3 C19 N13 -3.3(5) .
C18 O3 C19 C20 173.3(4) .
N14 C20 C19 N13 -2.9(6) .
O4 C20 C19 N13 176.0(4) .
N14 C20 C19 O3 -179.7(4) .
O4 C20 C19 O3 -0.8(6) .
C19 N13 C17 C18 -0.1(5) .
Sm1 N13 C17 C18 -174.3(3) .
C19 O3 C18 C17 2.7(5) .
N13 C17 C18 O3 -1.6(5) .
C12A C12B C15A N12A 25(4) .
N12B C12B C15A N12A -7.4(14) .
O2 C12B C15A N12A 161.6(16) .
N12B N12A C15A C12B 128(9) .
C12A N12A C15A C12B -6.2(8) .
C16 N12A C15A C12B 164.6(14) .
N12A N12B C15B C12A 31(5) .
C16 N12B C15B C12A 176.1(16) .
C12B N12B C15B C12A 0.4(9) .
C12B C12A C15B N12B -0.7(13) .
O2 C12A C15B N12B 179(2) .
N12A C12A C15B N12B -7.8(13) .
C12B N12B C16 N12A 14.1(15) .
C15B N12B C16 N12A -161(4) .
C12B N12A C16 N12B -87(6) .
C12A N12A C16 N12B 4(2) .
C15A N12A C16 N12B -165(4) .
